data_1508397
loop_
_publ_author_name
'Olguin, Juan'
'Bernes, Sylvain'
'Gasque, Laura'

_publ_section_title
;
 Fluoride Ion as Ligand and Hydrogen Bond Acceptor: Crystal Structures of
 Two Dinuclear CuII Complexes Built on a Diazecine Template
;
_journal_issue 3
_journal_name_full Crystals
_journal_page_first 1357
_journal_page_last 1365
_journal_paper_doi 10.3390/cryst2031357
_journal_volume 2
_journal_year 2012
_chemical_compound_source methanol
_chemical_formula_moiety 'C20 H40 Cu2 F2 N8 O2, 2(B F4), 2(H2 O)'
_chemical_formula_sum 'C20 H44 B2 Cu2 F10 N8 O4'
_chemical_formula_weight 799.33
_chemical_name_systematic
;
[\m-2,2'-(2,8-Dimethyl-4,7,10,12-tetrahydrodi-imidazo[4,5-<i>c</i>:4',5'-
<i>h</i>][1,6]diazecine-5,11(1<i>H</i>,6<i>H</i>)-diyl) bis(<i>N</i>,<i>N</i>-
dimethylethanamine)]-di-aqua-difluorido-di-copper(ii) bis(tetrafluoridoborate)
dihydrate
;
_space_group_IT_number 14
_symmetry_cell_setting monoclinic
_symmetry_Int_Tables_number 14
_symmetry_space_group_name_Hall '-P 2ybc'
_symmetry_space_group_name_H-M 'P 1 21/c 1'
_atom_sites_solution_hydrogens geom
_atom_sites_solution_primary direct
_atom_sites_solution_secondary difmap
_audit_creation_date 2011-08-26
_audit_creation_method SHELXL97
_cell_angle_alpha 90.00
_cell_angle_beta 95.913(8)
_cell_angle_gamma 90.00
_cell_formula_units_Z 2
_cell_length_a 10.4816(9)
_cell_length_b 7.0223(7)
_cell_length_c 22.732(3)
_cell_measurement_reflns_used 64
_cell_measurement_temperature 296(2)
_cell_measurement_theta_max 12.49
_cell_measurement_theta_min 4.87
_cell_volume 1664.3(3)
_computing_cell_refinement XSCANS
_computing_data_collection 'XSCANS (Siemens, 1996)'
_computing_data_reduction XSCANS
_computing_molecular_graphics 'MERCURY CSD 2.0 (Macrae et al., 2006)'
_computing_publication_material SHELXL-97
_computing_structure_refinement 'SHELXL97 (Sheldrick, 2008)'
_computing_structure_solution 'SHELXS97 (Sheldrick, 2008)'
_diffrn_ambient_temperature 296(2)
_diffrn_measured_fraction_theta_full 0.999
_diffrn_measured_fraction_theta_max 0.999
_diffrn_measurement_device_type 'Bruker P4'
_diffrn_measurement_method '\w scans'
_diffrn_radiation_monochromator graphite
_diffrn_radiation_source 'fine-focus sealed tube'
_diffrn_radiation_type MoK\a
_diffrn_radiation_wavelength 0.71073
_diffrn_reflns_av_R_equivalents 0.0278
_diffrn_reflns_av_sigmaI/netI 0.0354
_diffrn_reflns_limit_h_max 7
_diffrn_reflns_limit_h_min -12
_diffrn_reflns_limit_k_max 8
_diffrn_reflns_limit_k_min -1
_diffrn_reflns_limit_l_max 27
_diffrn_reflns_limit_l_min -27
_diffrn_reflns_number 5831
_diffrn_reflns_theta_full 25.00
_diffrn_reflns_theta_max 25.00
_diffrn_reflns_theta_min 1.95
_diffrn_standards_decay_% 0.5
_diffrn_standards_interval_count 98
_diffrn_standards_number 2
_exptl_absorpt_coefficient_mu 1.374
_exptl_absorpt_correction_T_max 0.29630
_exptl_absorpt_correction_T_min 0.24433
_exptl_absorpt_correction_type psi-scan
_exptl_absorpt_process_details 'XSCANS (Siemens, 1996)'
_exptl_crystal_colour blue
_exptl_crystal_density_diffrn 1.595
_exptl_crystal_density_method 'not measured'
_exptl_crystal_description prism
_exptl_crystal_F_000 820
_exptl_crystal_size_max 0.68
_exptl_crystal_size_mid 0.20
_exptl_crystal_size_min 0.12
_refine_diff_density_max 0.749
_refine_diff_density_min -0.784
_refine_diff_density_rms 0.080
_refine_ls_extinction_coef 0.0047(9)
_refine_ls_extinction_expression Fc^*^=kFc[1+0.001xFc^2^\l^3^/sin(2\q)]^-1/4^
_refine_ls_extinction_method SHELXL97
_refine_ls_goodness_of_fit_ref 1.055
_refine_ls_hydrogen_treatment mixed
_refine_ls_matrix_type full
_refine_ls_number_constraints 0
_refine_ls_number_parameters 224
_refine_ls_number_reflns 2924
_refine_ls_number_restraints 6
_refine_ls_restrained_S_all 1.054
_refine_ls_R_factor_all 0.0583
_refine_ls_R_factor_gt 0.0417
_refine_ls_shift/su_max 0.000
_refine_ls_shift/su_mean 0.000
_refine_ls_structure_factor_coef Fsqd
_refine_ls_weighting_details 'calc w=1/[\s^2^(Fo^2^)+(0.0645P)^2^+2.1934P] where P=(Fo^2^+2Fc^2^)/3'
_refine_ls_weighting_scheme calc
_refine_ls_wR_factor_gt 0.1129
_refine_ls_wR_factor_ref 0.1278
_reflns_d_resolution_high 0.8410
_reflns_number_gt 2161
_reflns_number_total 2924
_reflns_threshold_expression I>2\s(I)
_cod_data_source_file crystals-02-01357-s001_DC140.cif
_cod_data_source_block 2_chateigner_1508397
_cod_original_sg_symbol_H-M 'P 21/c'
_cod_database_code 1508397
_shelx_title ' cudbc in P2(1)/c'
_shelx_f_calc_maximum 246.13
_shelx_f_squared_multiplier 1.000

loop_
_symmetry_equiv_pos_as_xyz
'x, y, z'
'-x, y+1/2, -z+1/2'
'-x, -y, -z'
'x, -y-1/2, z-1/2'

loop_
_atom_site_label
_atom_site_type_symbol
_atom_site_fract_x
_atom_site_fract_y
_atom_site_fract_z
_atom_site_U_iso_or_equiv
_atom_site_adp_type
_atom_site_occupancy
_atom_site_symmetry_multiplicity
_atom_site_calc_flag
_atom_site_refinement_flags
Cu1 Cu 0.06756(4) 0.24937(6) 0.144422(16) 0.02909(19) Uani 1 1 d .
O1 O 0.0452(3) -0.0199(4) 0.19138(12) 0.0514(8) Uani 1 1 d D
H11 H 0.028(4) -0.030(7) 0.2269(7) 0.077 Uiso 1 1 d D
H12 H -0.002(4) -0.102(6) 0.1723(17) 0.077 Uiso 1 1 d D
F2 F -0.0143(2) 0.4102(3) 0.19710(9) 0.0463(6) Uani 1 1 d .
N1 N -0.2552(3) 0.1377(5) 0.02864(13) 0.0357(7) Uani 1 1 d .
H1A H -0.3331 0.1048 0.0177 0.043 Uiso 1 1 calc R
C2 C -0.2104(3) 0.1934(6) 0.08313(16) 0.0349(8) Uani 1 1 d .
N3 N -0.0859(3) 0.2316(4) 0.08490(13) 0.0301(7) Uani 1 1 d .
C4 C -0.0518(3) 0.2022(5) 0.02837(15) 0.0295(8) Uani 1 1 d .
C5 C -0.1557(3) 0.1415(5) -0.00760(15) 0.0309(8) Uani 1 1 d .
C6 C 0.0853(3) 0.2396(5) 0.02066(15) 0.0288(7) Uani 1 1 d .
H6A H 0.1014 0.3755 0.0193 0.035 Uiso 1 1 calc R
H6B H 0.1076 0.1829 -0.0158 0.035 Uiso 1 1 calc R
N7 N 0.1624(3) 0.1519(4) 0.07258(12) 0.0296(7) Uani 1 1 d .
C8 C 0.2950(4) 0.2307(6) 0.08214(17) 0.0382(9) Uani 1 1 d .
H8A H 0.2956 0.3616 0.0685 0.046 Uiso 1 1 calc R
H8B H 0.3521 0.1570 0.0600 0.046 Uiso 1 1 calc R
C9 C 0.3395(4) 0.2214(6) 0.14785(18) 0.0435(10) Uani 1 1 d .
H9A H 0.3485 0.0895 0.1602 0.052 Uiso 1 1 calc R
H9B H 0.4226 0.2825 0.1555 0.052 Uiso 1 1 calc R
N10 N 0.2447(3) 0.3190(5) 0.18224(14) 0.0395(8) Uani 1 1 d .
C11 C 0.2590(5) 0.5285(7) 0.1791(2) 0.0665(14) Uani 1 1 d .
H11B H 0.3459 0.5631 0.1922 0.100 Uiso 1 1 calc R
H11C H 0.2021 0.5882 0.2040 0.100 Uiso 1 1 calc R
H11D H 0.2382 0.5700 0.1390 0.100 Uiso 1 1 calc R
C12 C 0.2675(5) 0.2562(8) 0.24504(19) 0.0631(15) Uani 1 1 d .
H12B H 0.3526 0.2918 0.2609 0.095 Uiso 1 1 calc R
H12C H 0.2584 0.1204 0.2471 0.095 Uiso 1 1 calc R
H12D H 0.2061 0.3160 0.2676 0.095 Uiso 1 1 calc R
C13 C -0.2884(4) 0.2093(7) 0.1346(2) 0.0523(12) Uani 1 1 d .
H13A H -0.2321 0.2218 0.1705 0.078 Uiso 1 1 calc R
H13B H -0.3401 0.0972 0.1367 0.078 Uiso 1 1 calc R
H13C H -0.3429 0.3192 0.1296 0.078 Uiso 1 1 calc R
C14 C 0.1615(3) -0.0638(5) 0.06897(14) 0.0322(8) Uani 1 1 d .
H14A H 0.2382 -0.1120 0.0916 0.039 Uiso 1 1 calc R
H14B H 0.0882 -0.1111 0.0874 0.039 Uiso 1 1 calc R
O3 O -0.0898(3) 0.7030(5) 0.12912(15) 0.0567(8) Uani 1 1 d D
H31 H -0.1703(13) 0.704(8) 0.121(3) 0.085 Uiso 1 1 d D
H32 H -0.073(4) 0.603(5) 0.149(2) 0.085 Uiso 1 1 d D
B1 B 0.5359(6) 0.7327(9) 0.0843(3) 0.0608(15) Uani 1 1 d .
F11 F 0.5071(4) 0.8784(7) 0.0446(2) 0.1190(15) Uani 1 1 d .
F12 F 0.4597(5) 0.5886(7) 0.0690(2) 0.157(2) Uani 1 1 d .
F13 F 0.5112(7) 0.8022(10) 0.1374(2) 0.176(3) Uani 1 1 d .
F14 F 0.6592(4) 0.7030(9) 0.0821(4) 0.189(3) Uani 1 1 d .

loop_
_atom_site_aniso_label
_atom_site_aniso_U_11
_atom_site_aniso_U_22
_atom_site_aniso_U_33
_atom_site_aniso_U_23
_atom_site_aniso_U_13
_atom_site_aniso_U_12
Cu1 0.0303(3) 0.0348(3) 0.0223(3) -0.00379(17) 0.00353(17) -0.00217(18)
O1 0.077(2) 0.0490(18) 0.0300(14) 0.0034(13) 0.0126(14) -0.0183(16)
F2 0.0526(13) 0.0550(14) 0.0315(11) -0.0118(10) 0.0056(10) 0.0090(12)
N1 0.0249(15) 0.0454(19) 0.0367(16) -0.0053(14) 0.0028(12) -0.0010(14)
C2 0.0287(18) 0.042(2) 0.0338(19) -0.0091(17) 0.0032(15) 0.0018(16)
N3 0.0317(16) 0.0351(16) 0.0245(14) -0.0034(12) 0.0075(12) -0.0004(13)
C4 0.0304(18) 0.0319(18) 0.0269(17) -0.0002(14) 0.0056(14) 0.0025(15)
C5 0.0311(18) 0.0340(19) 0.0276(17) -0.0009(15) 0.0031(14) 0.0034(15)
C6 0.0315(18) 0.0314(18) 0.0237(16) -0.0005(14) 0.0048(13) -0.0038(15)
N7 0.0270(15) 0.0353(16) 0.0265(14) -0.0020(13) 0.0036(12) -0.0049(13)
C8 0.0279(18) 0.053(2) 0.0344(19) -0.0070(17) 0.0063(15) -0.0064(17)
C9 0.0283(19) 0.060(3) 0.041(2) -0.0123(19) -0.0008(16) -0.0066(18)
N10 0.0378(17) 0.0475(19) 0.0328(16) -0.0069(15) 0.0017(13) -0.0060(16)
C11 0.065(3) 0.051(3) 0.085(4) -0.023(3) 0.017(3) -0.018(2)
C12 0.051(3) 0.106(4) 0.030(2) -0.004(2) -0.0061(19) -0.005(3)
C13 0.041(2) 0.076(3) 0.043(2) -0.014(2) 0.0185(19) -0.005(2)
C14 0.0336(19) 0.036(2) 0.0261(17) -0.0017(15) 0.0009(14) 0.0012(16)
O3 0.062(2) 0.0554(19) 0.0519(19) 0.0069(15) 0.0014(16) -0.0135(16)
B1 0.050(3) 0.065(4) 0.064(4) 0.016(3) -0.008(3) -0.019(3)
F11 0.089(3) 0.124(3) 0.137(3) 0.045(3) -0.022(2) -0.003(2)
F12 0.169(4) 0.145(4) 0.162(4) -0.028(3) 0.043(4) -0.107(4)
F13 0.216(6) 0.217(6) 0.096(4) -0.007(4) 0.010(4) -0.100(5)
F14 0.057(2) 0.177(5) 0.325(9) 0.068(5) -0.014(4) 0.020(3)

loop_
_atom_type_symbol
_atom_type_description
_atom_type_scat_dispersion_real
_atom_type_scat_dispersion_imag
_atom_type_scat_source
C C 0.0033 0.0016 'International Tables Vol C Tables 4.2.6.8 and 6.1.1.4'
H H 0.0000 0.0000 'International Tables Vol C Tables 4.2.6.8 and 6.1.1.4'
B B 0.0013 0.0007 'International Tables Vol C Tables 4.2.6.8 and 6.1.1.4'
N N 0.0061 0.0033 'International Tables Vol C Tables 4.2.6.8 and 6.1.1.4'
O O 0.0106 0.0060 'International Tables Vol C Tables 4.2.6.8 and 6.1.1.4'
F F 0.0171 0.0103 'International Tables Vol C Tables 4.2.6.8 and 6.1.1.4'
Cu Cu 0.3201 1.2651 'International Tables Vol C Tables 4.2.6.8 and 6.1.1.4'

loop_
_audit_contact_author_name
_audit_contact_author_address
_audit_contact_author_email
'Bern\`es, Sylvain'
;
Universidad Aut\'onoma de Nuevo Le\'on, UANL
Facultad de Ciencias Qu\'imicas
Av. Universidad S/N
Ciudad Universitaria
San Nicol\'as de los Garza
Nuevo Le\'on CP 66451
Mexico
;
sylvain_bernes@Hotmail.com

loop_
_geom_angle_atom_site_label_1
_geom_angle_atom_site_label_2
_geom_angle_atom_site_label_3
_geom_angle
_geom_angle_site_symmetry_1
_geom_angle_site_symmetry_3
F2 Cu1 N3 94.53(10) . .
F2 Cu1 N10 92.45(11) . .
N3 Cu1 N10 160.54(13) . .
F2 Cu1 N7 162.38(11) . .
N3 Cu1 N7 82.31(11) . .
N10 Cu1 N7 85.56(12) . .
F2 Cu1 O1 97.29(11) . .
N3 Cu1 O1 99.01(12) . .
N10 Cu1 O1 98.10(13) . .
N7 Cu1 O1 100.32(12) . .
Cu1 O1 H11 126(3) . .
Cu1 O1 H12 115(3) . .
H11 O1 H12 105(2) . .
C2 N1 C5 109.2(3) . .
C2 N1 H1A 125.4 . .
C5 N1 H1A 125.4 . .
N3 C2 N1 109.7(3) . .
N3 C2 C13 125.0(3) . .
N1 C2 C13 125.3(3) . .
C2 N3 C4 106.8(3) . .
C2 N3 Cu1 138.9(3) . .
C4 N3 Cu1 111.8(2) . .
C5 C4 N3 109.7(3) . .
C5 C4 C6 134.9(3) . .
N3 C4 C6 115.3(3) . .
C4 C5 N1 104.6(3) . .
C4 C5 C14 129.0(3) . 3
N1 C5 C14 125.7(3) . 3
C4 C6 N7 106.5(3) . .
C4 C6 H6A 110.4 . .
N7 C6 H6A 110.4 . .
C4 C6 H6B 110.4 . .
N7 C6 H6B 110.4 . .
H6A C6 H6B 108.6 . .
C8 N7 C6 112.5(3) . .
C8 N7 C14 112.3(3) . .
C6 N7 C14 111.7(3) . .
C8 N7 Cu1 105.8(2) . .
C6 N7 Cu1 102.6(2) . .
C14 N7 Cu1 111.4(2) . .
N7 C8 C9 108.3(3) . .
N7 C8 H8A 110.0 . .
C9 C8 H8A 110.0 . .
N7 C8 H8B 110.0 . .
C9 C8 H8B 110.0 . .
H8A C8 H8B 108.4 . .
N10 C9 C8 109.9(3) . .
N10 C9 H9A 109.7 . .
C8 C9 H9A 109.7 . .
N10 C9 H9B 109.7 . .
C8 C9 H9B 109.7 . .
H9A C9 H9B 108.2 . .
C11 N10 C12 109.5(4) . .
C11 N10 C9 110.8(3) . .
C12 N10 C9 108.4(3) . .
C11 N10 Cu1 108.2(3) . .
C12 N10 Cu1 112.6(3) . .
C9 N10 Cu1 107.3(2) . .
N10 C11 H11B 109.5 . .
N10 C11 H11C 109.5 . .
H11B C11 H11C 109.5 . .
N10 C11 H11D 109.5 . .
H11B C11 H11D 109.5 . .
H11C C11 H11D 109.5 . .
N10 C12 H12B 109.5 . .
N10 C12 H12C 109.5 . .
H12B C12 H12C 109.5 . .
N10 C12 H12D 109.5 . .
H12B C12 H12D 109.5 . .
H12C C12 H12D 109.5 . .
C2 C13 H13A 109.5 . .
C2 C13 H13B 109.5 . .
H13A C13 H13B 109.5 . .
C2 C13 H13C 109.5 . .
H13A C13 H13C 109.5 . .
H13B C13 H13C 109.5 . .
C5 C14 N7 114.5(3) 3 .
C5 C14 H14A 108.6 3 .
N7 C14 H14A 108.6 . .
C5 C14 H14B 108.6 3 .
N7 C14 H14B 108.6 . .
H14A C14 H14B 107.6 . .
H31 O3 H32 106(2) . .
F12 B1 F14 116.1(7) . .
F12 B1 F13 110.4(5) . .
F14 B1 F13 111.8(6) . .
F12 B1 F11 108.2(5) . .
F14 B1 F11 104.1(5) . .
F13 B1 F11 105.5(6) . .

loop_
_geom_bond_atom_site_label_1
_geom_bond_atom_site_label_2
_geom_bond_distance
_geom_bond_site_symmetry_2
Cu1 F2 1.912(2) .
Cu1 N3 1.997(3) .
Cu1 N10 2.024(3) .
Cu1 N7 2.111(3) .
Cu1 O1 2.196(3) .
O1 H11 0.848(10) .
O1 H12 0.846(10) .
N1 C2 1.337(5) .
N1 C5 1.394(4) .
N1 H1A 0.8600 .
C2 N3 1.329(5) .
C2 C13 1.499(5) .
N3 C4 1.384(4) .
C4 C5 1.361(5) .
C4 C6 1.490(5) .
C5 C14 1.493(5) 3
C6 N7 1.492(4) .
C6 H6A 0.9700 .
C6 H6B 0.9700 .
N7 C8 1.491(4) .
N7 C14 1.517(5) .
C8 C9 1.520(5) .
C8 H8A 0.9700 .
C8 H8B 0.9700 .
C9 N10 1.493(5) .
C9 H9A 0.9700 .
C9 H9B 0.9700 .
N10 C11 1.481(6) .
N10 C12 1.490(5) .
C11 H11B 0.9600 .
C11 H11C 0.9600 .
C11 H11D 0.9600 .
C12 H12B 0.9600 .
C12 H12C 0.9600 .
C12 H12D 0.9600 .
C13 H13A 0.9600 .
C13 H13B 0.9600 .
C13 H13C 0.9600 .
C14 C5 1.493(5) 3
C14 H14A 0.9700 .
C14 H14B 0.9700 .
O3 H31 0.845(10) .
O3 H32 0.847(10) .
B1 F12 1.314(7) .
B1 F14 1.315(8) .
B1 F13 1.352(9) .
B1 F11 1.377(7) .

loop_
_geom_hbond_atom_site_label_D
_geom_hbond_atom_site_label_H
_geom_hbond_atom_site_label_A
_geom_hbond_distance_DH
_geom_hbond_distance_HA
_geom_hbond_distance_DA
_geom_hbond_angle_DHA
_geom_hbond_site_symmetry_A
O1 H11 F2 0.848(10) 1.798(15) 2.635(3) 169(5) 2_545
O1 H12 O3 0.846(10) 1.873(12) 2.716(4) 174(5) 1_545
N1 H1A F11 0.86 2.19 2.974(5) 150.9 3_565
N1 H1A F11 0.86 2.43 3.137(5) 139.5 1_445
O3 H31 F14 0.845(10) 1.911(19) 2.736(6) 165(6) 1_455
O3 H32 F2 0.847(10) 1.804(13) 2.644(4) 171(5) .

loop_
_geom_torsion_atom_site_label_1
_geom_torsion_atom_site_label_2
_geom_torsion_atom_site_label_3
_geom_torsion_atom_site_label_4
_geom_torsion
_geom_torsion_site_symmetry_4
C5 N1 C2 N3 -0.8(4) .
C5 N1 C2 C13 179.6(4) .
N1 C2 N3 C4 1.4(4) .
C13 C2 N3 C4 -179.0(4) .
N1 C2 N3 Cu1 -157.9(3) .
C13 C2 N3 Cu1 21.7(7) .
F2 Cu1 N3 C2 -49.7(4) .
N10 Cu1 N3 C2 -160.3(4) .
N7 Cu1 N3 C2 147.8(4) .
O1 Cu1 N3 C2 48.5(4) .
F2 Cu1 N3 C4 151.7(2) .
N10 Cu1 N3 C4 41.1(5) .
N7 Cu1 N3 C4 -10.8(2) .
O1 Cu1 N3 C4 -110.1(2) .
C2 N3 C4 C5 -1.5(4) .
Cu1 N3 C4 C5 164.0(2) .
C2 N3 C4 C6 179.4(3) .
Cu1 N3 C4 C6 -15.1(4) .
N3 C4 C5 N1 1.0(4) .
C6 C4 C5 N1 179.9(4) .
N3 C4 C5 C14 -169.6(3) 3
C6 C4 C5 C14 9.3(7) 3
C2 N1 C5 C4 -0.2(4) .
C2 N1 C5 C14 170.8(4) 3
C5 C4 C6 N7 -134.9(4) .
N3 C4 C6 N7 43.9(4) .
C4 C6 N7 C8 -160.7(3) .
C4 C6 N7 C14 72.0(3) .
C4 C6 N7 Cu1 -47.4(3) .
F2 Cu1 N7 C8 70.2(4) .
N3 Cu1 N7 C8 150.8(2) .
N10 Cu1 N7 C8 -13.9(2) .
O1 Cu1 N7 C8 -111.3(2) .
F2 Cu1 N7 C6 -47.9(4) .
N3 Cu1 N7 C6 32.7(2) .
N10 Cu1 N7 C6 -132.0(2) .
O1 Cu1 N7 C6 130.6(2) .
F2 Cu1 N7 C14 -167.5(3) .
N3 Cu1 N7 C14 -86.9(2) .
N10 Cu1 N7 C14 108.4(2) .
O1 Cu1 N7 C14 10.9(2) .
C6 N7 C8 C9 150.2(3) .
C14 N7 C8 C9 -82.8(4) .
Cu1 N7 C8 C9 38.9(3) .
N7 C8 C9 N10 -54.2(4) .
C8 C9 N10 C11 -77.6(4) .
C8 C9 N10 C12 162.3(3) .
C8 C9 N10 Cu1 40.3(4) .
F2 Cu1 N10 C11 -57.1(3) .
N3 Cu1 N10 C11 53.9(5) .
N7 Cu1 N10 C11 105.4(3) .
O1 Cu1 N10 C11 -154.8(3) .
F2 Cu1 N10 C12 64.0(3) .
N3 Cu1 N10 C12 175.0(4) .
N7 Cu1 N10 C12 -133.5(3) .
O1 Cu1 N10 C12 -33.7(3) .
F2 Cu1 N10 C9 -176.7(3) .
N3 Cu1 N10 C9 -65.7(5) .
N7 Cu1 N10 C9 -14.2(3) .
O1 Cu1 N10 C9 85.6(3) .
C8 N7 C14 C5 -94.2(4) 3
C6 N7 C14 C5 33.2(4) 3
Cu1 N7 C14 C5 147.3(2) 3
